data_7236865
loop_
_publ_author_name
'Sun, Lin'
'Wei, Shilong'
'Zhang, Jun'
'Wang, Wenyuan'
'Chen, Sanping'
'Zhang, Yiquan'
'Wei, Qing'
'Xie, Gang'
'Gao, Shengli'

_publ_section_title
;
 Isomeric ligands enhance the anisotropy barrier within nine-coordinated
 {Dy2} compounds
;
_journal_issue 36
_journal_name_full 'Journal of Materials Chemistry C'
_journal_page_first 9488
_journal_paper_doi 10.1039/C7TC02786A
_journal_volume 5
_journal_year 2017
_chemical_formula_moiety 'C32 H36 Dy2 N10 O12, 4(H2 O)'
_chemical_formula_sum 'C32 H44 Dy2 N10 O16'
_chemical_formula_weight 1149.77
_space_group_crystal_system monoclinic
_space_group_IT_number 15
_space_group_name_Hall '-C 2yc'
_space_group_name_H-M_alt 'C 1 2/c 1'
_atom_sites_solution_hydrogens geom
_audit_creation_method SHELXL-2014/7
_audit_update_record
;
2017-08-21 deposited with the CCDC.
2017-08-23 downloaded from the CCDC.
;
_cell_angle_alpha 90
_cell_angle_beta 97.960(4)
_cell_angle_gamma 90
_cell_formula_units_Z 4
_cell_length_a 17.6569(7)
_cell_length_b 13.0716(5)
_cell_length_c 18.0859(7)
_cell_measurement_reflns_used 4230
_cell_measurement_temperature 296(2)
_cell_measurement_theta_max 28.8310
_cell_measurement_theta_min 3.8410
_cell_volume 4134.1(3)
_computing_cell_refinement 'Bruker SAINT'
_computing_data_collection 'Bruker APEX2'
_computing_data_reduction 'Bruker SAINT'
_computing_molecular_graphics 'Bruker SHELXTL'
_computing_publication_material 'Bruker SHELXTL'
_computing_structure_refinement 'SHELXL-2014/7 (Sheldrick, 2014)'
_computing_structure_solution 'SHELXS-97 (Sheldrick, 2008)'
_diffrn_ambient_temperature 296(2)
_diffrn_measured_fraction_theta_full 0.997
_diffrn_measured_fraction_theta_max 0.848
_diffrn_measurement_device_type 'Bruker APEX-II CCD'
_diffrn_measurement_method '\f and \w scans'
_diffrn_radiation_type MoK\a
_diffrn_radiation_wavelength 0.71073
_diffrn_reflns_av_R_equivalents 0.0374
_diffrn_reflns_av_unetI/netI 0.0561
_diffrn_reflns_Laue_measured_fraction_full 0.997
_diffrn_reflns_Laue_measured_fraction_max 0.848
_diffrn_reflns_limit_h_max 22
_diffrn_reflns_limit_h_min -22
_diffrn_reflns_limit_k_max 16
_diffrn_reflns_limit_k_min -17
_diffrn_reflns_limit_l_max 24
_diffrn_reflns_limit_l_min -24
_diffrn_reflns_number 11114
_diffrn_reflns_point_group_measured_fraction_full 0.997
_diffrn_reflns_point_group_measured_fraction_max 0.848
_diffrn_reflns_theta_full 25.242
_diffrn_reflns_theta_max 29.323
_diffrn_reflns_theta_min 3.318
_exptl_absorpt_coefficient_mu 3.668
_exptl_absorpt_correction_T_max 1.00000
_exptl_absorpt_correction_T_min 0.82314
_exptl_absorpt_correction_type multi-scan
_exptl_absorpt_process_details
'SADABS 2015/2 (Bruker,2015) was used for absorption correction. R(int) was  0.07741 before and 0.05435 after correction. The Ratio of minimum to maximum transmission is 0.8231. The \l/2 correction factor is 0.0015.'
_exptl_crystal_colour yellow
_exptl_crystal_density_diffrn 1.847
_exptl_crystal_description block
_exptl_crystal_F_000 2264
_exptl_crystal_size_max 0.22
_exptl_crystal_size_mid 0.21
_exptl_crystal_size_min 0.19
_refine_diff_density_max 1.059
_refine_diff_density_min -0.742
_refine_diff_density_rms 0.144
_refine_ls_extinction_method none
_refine_ls_goodness_of_fit_ref 0.946
_refine_ls_hydrogen_treatment constr
_refine_ls_matrix_type full
_refine_ls_number_parameters 261
_refine_ls_number_reflns 4803
_refine_ls_number_restraints 0
_refine_ls_restrained_S_all 0.946
_refine_ls_R_factor_all 0.0634
_refine_ls_R_factor_gt 0.0418
_refine_ls_shift/su_max 0.001
_refine_ls_shift/su_mean 0.000
_refine_ls_structure_factor_coef Fsqd
_refine_ls_weighting_details 'w=1/[\s^2^(Fo^2^)+(0.0840P)^2^+1.2560P] where P=(Fo^2^+2Fc^2^)/3'
_refine_ls_weighting_scheme calc
_refine_ls_wR_factor_gt 0.1129
_refine_ls_wR_factor_ref 0.1290
_reflns_Friedel_coverage 0.000
_reflns_number_gt 3688
_reflns_number_total 4803
_reflns_threshold_expression 'I > 2\s(I)'
_cod_data_source_file c7tc02786a2.cif
_cod_data_source_block exp_0803_2-1
_cod_original_sg_symbol_H-M 'C 2/c'
_cod_database_code 7236865
_shelx_shelxl_version_number 2014/7
_shelx_space_group_comment
;
The symmetry employed for this shelxl refinement is uniquely defined
by the following loop, which should always be used as a source of
symmetry information in preference to the above space-group names.
They are only intended as comments.
;

loop_
_space_group_symop_operation_xyz
'x, y, z'
'-x, y, -z+1/2'
'x+1/2, y+1/2, z'
'-x+1/2, y+1/2, -z+1/2'
'-x, -y, -z'
'x, -y, z-1/2'
'-x+1/2, -y+1/2, -z'
'x+1/2, -y+1/2, z-1/2'

loop_
_atom_site_label
_atom_site_type_symbol
_atom_site_fract_x
_atom_site_fract_y
_atom_site_fract_z
_atom_site_U_iso_or_equiv
_atom_site_adp_type
_atom_site_occupancy
_atom_site_site_symmetry_order
_atom_site_calc_flag
_atom_site_refinement_flags_posn
_atom_site_refinement_flags_adp
_atom_site_disorder_assembly
_atom_site_disorder_group
Dy1 Dy 0.18874(2) 0.83873(2) 0.56712(2) 0.02625(12) Uani 1 1 d . . . .
O6 O 0.2633(3) 0.8418(3) 0.4683(2) 0.0314(10) Uani 1 1 d . . . .
O5 O 0.3183(2) 0.8284(3) 0.6188(2) 0.0339(10) Uani 1 1 d . . . .
H5A H 0.3450 0.7878 0.5923 0.051 Uiso 1 1 d R U . .
H5B H 0.3227 0.8029 0.6650 0.051 Uiso 1 1 d R U . .
O1 O 0.0934(2) 0.7738(3) 0.4755(2) 0.0331(10) Uani 1 1 d . . . .
O2 O 0.0841(3) 0.8700(5) 0.6389(3) 0.0550(14) Uani 1 1 d . . . .
O3 O 0.1972(3) 0.8662(4) 0.7021(3) 0.0518(13) Uani 1 1 d . . . .
C1 C -0.1070(5) 0.8217(9) 0.2710(5) 0.062(3) Uani 1 1 d . . . .
H1 H -0.1381 0.8669 0.2409 0.074 Uiso 1 1 calc R U . .
N4 N 0.0786(4) 1.1332(5) 0.4546(3) 0.0440(14) Uani 1 1 d . . . .
H4A H 0.0959 1.1389 0.4109 0.053 Uiso 1 1 d R U . .
H4B H 0.0307 1.1107 0.4472 0.053 Uiso 1 1 d R U . .
N3 N 0.1160(3) 0.9675(4) 0.4905(3) 0.0299(11) Uani 1 1 d . . . .
N2 N 0.0584(3) 0.9364(5) 0.4343(3) 0.0362(12) Uani 1 1 d . . . .
C6 C 0.0512(3) 0.8378(5) 0.4315(3) 0.0321(14) Uani 1 1 d . . . .
C8 C 0.1825(2) 1.1032(3) 0.5529(2) 0.0333(14) Uani 1 1 d G . . .
N5 N 0.2246(2) 1.0274(2) 0.5938(2) 0.0380(13) Uani 1 1 d G . . .
C12 C 0.2815(3) 1.0540(3) 0.6516(3) 0.060(2) Uani 1 1 d G . . .
H12 H 0.3097 1.0032 0.6790 0.071 Uiso 1 1 calc R U . .
C11 C 0.2963(3) 1.1564(3) 0.6685(3) 0.070(3) Uani 1 1 d G . . .
H11 H 0.3344 1.1742 0.7071 0.084 Uiso 1 1 calc R U . .
C10 C 0.2542(3) 1.2323(2) 0.6275(3) 0.063(2) Uani 1 1 d G . . .
H10 H 0.2641 1.3008 0.6388 0.076 Uiso 1 1 calc R U . .
C9 C 0.1973(3) 1.2057(2) 0.5697(3) 0.051(2) Uani 1 1 d G . . .
H9 H 0.1691 1.2564 0.5423 0.062 Uiso 1 1 calc R U . .
C2 C -0.0731(5) 0.6591(7) 0.3026(5) 0.059(2) Uani 1 1 d . . . .
H2 H -0.0793 0.5890 0.2952 0.071 Uiso 1 1 calc R U . .
C5 C -0.0548(4) 0.8617(7) 0.3267(4) 0.0501(19) Uani 1 1 d . . . .
H5 H -0.0507 0.9322 0.3333 0.060 Uiso 1 1 calc R U . .
C7 C 0.1231(3) 1.0657(5) 0.4968(3) 0.0320(13) Uani 1 1 d . . . .
C4 C -0.0088(3) 0.7972(6) 0.3723(3) 0.0397(16) Uani 1 1 d . . . .
C3 C -0.0190(4) 0.6940(7) 0.3612(4) 0.0501(18) Uani 1 1 d . . . .
H3 H 0.0098 0.6476 0.3924 0.060 Uiso 1 1 calc R U . .
C13 C 0.1273(5) 0.8757(7) 0.7008(4) 0.0463(18) Uani 1 1 d . . . .
N1 N -0.1158(3) 0.7227(7) 0.2574(3) 0.059(2) Uani 1 1 d . . . .
C14 C 0.0971(6) 0.8897(10) 0.7659(5) 0.091(4) Uani 1 1 d . . . .
H14A H 0.0632 0.9312 0.7587 0.137 Uiso 1 1 d R U . .
H14B H 0.1358 0.9126 0.8049 0.137 Uiso 1 1 d R U . .
H14C H 0.0760 0.8263 0.7804 0.137 Uiso 1 1 d R U . .
C15 C 0.2954(4) 0.8820(6) 0.4166(4) 0.0426(16) Uani 1 1 d . . A 2
C16 C 0.2858(9) 0.9926(7) 0.4021(8) 0.113(5) Uani 1 1 d . . A 2
H16A H 0.2524 1.0029 0.3561 0.170 Uiso 1 1 calc R U A 2
H16B H 0.3346 1.0229 0.3985 0.170 Uiso 1 1 calc R U A 2
H16C H 0.2640 1.0241 0.4422 0.170 Uiso 1 1 calc R U A 2
O17 O 0.3344(4) 0.8278(4) 0.3780(3) 0.0531(15) Uani 1 1 d . . A 2
O9 O 0.4653(10) 0.1398(10) 0.5356(7) 0.210(7) Uani 1 1 d . . B 2
H9A H 0.5019 0.1825 0.5393 0.314 Uiso 1 1 d R U B 2
H9B H 0.4816 0.0828 0.5538 0.314 Uiso 1 1 d R U B 2
O10 O 0.5264(6) 0.1204(12) 0.6826(6) 0.190(6) Uani 1 1 d . . C -1
H10A H 0.5411 0.1533 0.6594 0.285 Uiso 1 1 d R U C -1
H10B H 0.5564 0.1002 0.7206 0.285 Uiso 1 1 d R U C -1

loop_
_atom_site_aniso_label
_atom_site_aniso_U_11
_atom_site_aniso_U_22
_atom_site_aniso_U_33
_atom_site_aniso_U_23
_atom_site_aniso_U_13
_atom_site_aniso_U_12
Dy1 0.02535(17) 0.02864(18) 0.02279(16) 0.00002(11) -0.00364(11) 0.00464(11)
O6 0.029(2) 0.036(2) 0.029(2) 0.0048(18) 0.0046(18) 0.0009(18)
O5 0.031(2) 0.044(3) 0.024(2) -0.0028(18) -0.0043(17) 0.0165(19)
O1 0.030(2) 0.035(2) 0.031(2) -0.0034(19) -0.0076(18) 0.0090(18)
O2 0.041(3) 0.083(4) 0.042(3) -0.003(3) 0.009(2) 0.024(3)
O3 0.050(3) 0.074(3) 0.031(3) -0.003(3) 0.004(2) 0.004(3)
C1 0.030(4) 0.112(8) 0.039(4) -0.008(5) -0.009(3) 0.008(4)
N4 0.045(3) 0.053(3) 0.033(3) 0.014(3) 0.001(3) 0.012(3)
N3 0.029(3) 0.034(3) 0.025(2) 0.002(2) -0.004(2) 0.009(2)
N2 0.028(3) 0.048(3) 0.030(3) 0.001(2) -0.009(2) 0.010(2)
C6 0.020(3) 0.052(4) 0.023(3) -0.006(3) 0.002(2) 0.009(3)
C8 0.036(3) 0.029(3) 0.037(3) 0.003(3) 0.010(3) 0.008(3)
N5 0.041(3) 0.032(3) 0.037(3) -0.001(2) -0.010(2) 0.007(2)
C12 0.057(5) 0.037(4) 0.074(6) -0.013(4) -0.027(4) -0.002(4)
C11 0.083(7) 0.042(5) 0.073(6) -0.012(4) -0.032(5) 0.002(4)
C10 0.076(6) 0.036(4) 0.071(6) -0.005(4) -0.012(5) -0.004(4)
C9 0.064(5) 0.033(4) 0.057(5) 0.004(3) 0.007(4) 0.008(4)
C2 0.038(4) 0.089(7) 0.051(5) -0.025(5) 0.007(4) -0.021(4)
C5 0.037(4) 0.072(5) 0.038(4) -0.007(4) -0.004(3) 0.003(4)
C7 0.031(3) 0.034(3) 0.031(3) 0.005(3) 0.004(2) 0.011(3)
C4 0.019(3) 0.071(5) 0.027(3) -0.012(3) -0.002(2) 0.001(3)
C3 0.033(4) 0.069(5) 0.047(4) -0.007(4) 0.000(3) -0.007(4)
C13 0.049(4) 0.057(4) 0.034(4) 0.006(3) 0.012(3) 0.026(4)
N1 0.031(3) 0.111(6) 0.032(3) -0.020(4) -0.006(3) -0.008(4)
C14 0.088(8) 0.141(10) 0.048(5) 0.032(6) 0.020(5) 0.049(8)
C15 0.056(4) 0.039(4) 0.036(4) 0.000(3) 0.016(3) 0.002(3)
C16 0.183(14) 0.043(5) 0.140(10) 0.033(6) 0.118(10) 0.033(7)
O17 0.071(4) 0.041(3) 0.053(3) 0.006(2) 0.031(3) 0.008(2)
O9 0.32(2) 0.196(12) 0.101(9) 0.040(8) -0.024(10) -0.061(12)
O10 0.103(8) 0.378(18) 0.094(7) 0.013(10) 0.036(6) -0.070(11)

loop_
_atom_type_symbol
_atom_type_description
_atom_type_scat_dispersion_real
_atom_type_scat_dispersion_imag
_atom_type_scat_source
C C 0.0033 0.0016 'International Tables Vol C Tables 4.2.6.8 and 6.1.1.4'
H H 0.0000 0.0000 'International Tables Vol C Tables 4.2.6.8 and 6.1.1.4'
Dy Dy -0.1892 4.4098 'International Tables Vol C Tables 4.2.6.8 and 6.1.1.4'
N N 0.0061 0.0033 'International Tables Vol C Tables 4.2.6.8 and 6.1.1.4'
O O 0.0106 0.0060 'International Tables Vol C Tables 4.2.6.8 and 6.1.1.4'

loop_
_geom_angle_atom_site_label_1
_geom_angle_atom_site_label_2
_geom_angle_atom_site_label_3
_geom_angle
_geom_angle_site_symmetry_1
_geom_angle_site_symmetry_3
O1 Dy1 O5 145.22(14) . .
O1 Dy1 O6 83.81(15) . .
O5 Dy1 O6 71.86(16) . .
O1 Dy1 N3 65.02(15) . .
O5 Dy1 N3 132.40(16) . .
O6 Dy1 N3 82.08(16) . .
O1 Dy1 O2 85.09(17) . .
O5 Dy1 O2 124.45(17) . .
O6 Dy1 O2 160.70(17) . .
N3 Dy1 O2 78.93(18) . .
O1 Dy1 O3 133.96(17) . .
O5 Dy1 O3 71.97(17) . .
O6 Dy1 O3 141.93(17) . .
N3 Dy1 O3 114.91(18) . .
O2 Dy1 O3 52.48(18) . .
O1 Dy1 O17 79.73(18) . 7_566
O5 Dy1 O17 89.75(19) . 7_566
O6 Dy1 O17 117.62(15) . 7_566
N3 Dy1 O17 137.9(2) . 7_566
O2 Dy1 O17 75.61(19) . 7_566
O3 Dy1 O17 73.58(19) . 7_566
O1 Dy1 N5 127.68(13) . .
O5 Dy1 N5 77.30(13) . .
O6 Dy1 N5 88.70(14) . .
N3 Dy1 N5 62.66(14) . .
O2 Dy1 N5 85.66(19) . .
O3 Dy1 N5 72.14(17) . .
O17 Dy1 N5 145.61(16) 7_566 .
O1 Dy1 O6 74.11(14) . 7_566
O5 Dy1 O6 73.48(14) . 7_566
O6 Dy1 O6 66.25(15) . 7_566
N3 Dy1 O6 130.40(15) . 7_566
O2 Dy1 O6 125.22(18) . 7_566
O3 Dy1 O6 113.48(16) . 7_566
O17 Dy1 O6 51.37(16) 7_566 7_566
N5 Dy1 O6 146.13(14) . 7_566
O1 Dy1 C13 110.0(2) . .
O5 Dy1 C13 97.90(19) . .
O6 Dy1 C13 164.8(2) . .
N3 Dy1 C13 97.73(19) . .
O2 Dy1 C13 26.55(19) . .
O3 Dy1 C13 25.9(2) . .
O17 Dy1 C13 72.5(2) 7_566 .
N5 Dy1 C13 77.8(2) . .
O6 Dy1 C13 122.62(19) 7_566 .
O1 Dy1 C15 76.28(19) . 7_566
O5 Dy1 C15 80.10(18) . 7_566
O6 Dy1 C15 92.15(17) . 7_566
N3 Dy1 C15 141.2(2) . 7_566
O2 Dy1 C15 100.5(2) . 7_566
O3 Dy1 C15 93.04(19) . 7_566
O17 Dy1 C15 25.49(18) 7_566 7_566
N5 Dy1 C15 155.92(17) . 7_566
O6 Dy1 C15 25.90(16) 7_566 7_566
C13 Dy1 C15 97.2(2) . 7_566
C15 O6 Dy1 156.2(4) . .
C15 O6 Dy1 90.0(4) . 7_566
Dy1 O6 Dy1 113.74(15) . 7_566
Dy1 O5 H5A 112.2 . .
Dy1 O5 H5B 110.4 . .
H5A O5 H5B 107.2 . .
C6 O1 Dy1 119.3(4) . .
C13 O2 Dy1 94.2(4) . .
C13 O3 Dy1 94.1(4) . .
N1 C1 C5 124.0(8) . .
N1 C1 H1 118.0 . .
C5 C1 H1 118.0 . .
C7 N4 H4A 108.3 . .
C7 N4 H4B 109.7 . .
H4A N4 H4B 109.3 . .
C7 N3 N2 113.9(5) . .
C7 N3 Dy1 126.9(4) . .
N2 N3 Dy1 119.2(4) . .
C6 N2 N3 112.1(5) . .
O1 C6 N2 124.4(6) . .
O1 C6 C4 119.6(6) . .
N2 C6 C4 115.9(6) . .
N5 C8 C9 120.0 . .
N5 C8 C7 114.6(3) . .
C9 C8 C7 125.4(3) . .
C8 N5 C12 120.0 . .
C8 N5 Dy1 118.93(18) . .
C12 N5 Dy1 120.92(18) . .
C11 C12 N5 120.0 . .
C11 C12 H12 120.0 . .
N5 C12 H12 120.0 . .
C12 C11 C10 120.0 . .
C12 C11 H11 120.0 . .
C10 C11 H11 120.0 . .
C9 C10 C11 120.0 . .
C9 C10 H10 120.0 . .
C11 C10 H10 120.0 . .
C10 C9 C8 120.0 . .
C10 C9 H9 120.0 . .
C8 C9 H9 120.0 . .
N1 C2 C3 122.1(8) . .
N1 C2 H2 118.9 . .
C3 C2 H2 118.9 . .
C1 C5 C4 119.4(9) . .
C1 C5 H5 120.3 . .
C4 C5 H5 120.3 . .
N3 C7 N4 124.0(6) . .
N3 C7 C8 116.9(5) . .
N4 C7 C8 119.1(6) . .
C5 C4 C3 117.6(7) . .
C5 C4 C6 121.1(7) . .
C3 C4 C6 121.3(7) . .
C4 C3 C2 119.6(8) . .
C4 C3 H3 120.2 . .
C2 C3 H3 120.2 . .
O3 C13 O2 119.2(6) . .
O3 C13 C14 120.1(8) . .
O2 C13 C14 120.7(8) . .
O3 C13 Dy1 60.0(4) . .
O2 C13 Dy1 59.2(4) . .
C14 C13 Dy1 177.8(8) . .
C2 N1 C1 117.2(7) . .
C13 C14 H14A 108.6 . .
C13 C14 H14B 110.6 . .
H14A C14 H14B 110.3 . .
C13 C14 H14C 109.3 . .
H14A C14 H14C 108.6 . .
H14B C14 H14C 109.5 . .
O6 C15 O17 120.5(7) . .
O6 C15 C16 118.9(7) . .
O17 C15 C16 120.6(7) . .
O6 C15 Dy1 64.1(4) . 7_566
O17 C15 Dy1 56.5(4) . 7_566
C16 C15 Dy1 175.5(7) . 7_566
C15 C16 H16A 109.5 . .
C15 C16 H16B 109.5 . .
H16A C16 H16B 109.5 . .
C15 C16 H16C 109.5 . .
H16A C16 H16C 109.5 . .
H16B C16 H16C 109.5 . .
C15 O17 Dy1 98.0(4) . 7_566
H9A O9 H9B 109.4 . .
H10A O10 H10B 116.6 . .

loop_
_geom_bond_atom_site_label_1
_geom_bond_atom_site_label_2
_geom_bond_distance
_geom_bond_site_symmetry_2
Dy1 O1 2.350(4) .
Dy1 O5 2.352(4) .
Dy1 O6 2.363(4) .
Dy1 N3 2.431(5) .
Dy1 O2 2.434(5) .
Dy1 O3 2.452(5) .
Dy1 O17 2.450(5) 7_566
Dy1 N5 2.575(3) .
Dy1 O6 2.617(4) 7_566
Dy1 C13 2.825(7) .
Dy1 C15 2.909(8) 7_566
O6 C15 1.271(8) .
O6 Dy1 2.617(4) 7_566
O5 H5A 0.8920 .
O5 H5B 0.8919 .
O1 C6 1.313(7) .
O2 C13 1.266(9) .
O3 C13 1.239(9) .
C1 N1 1.322(12) .
C1 C5 1.372(11) .
C1 H1 0.9300 .
N4 C7 1.346(8) .
N4 H4A 0.8895 .
N4 H4B 0.8889 .
N3 C7 1.294(8) .
N3 N2 1.396(7) .
N2 C6 1.295(8) .
C6 C4 1.495(9) .
C8 N5 1.3900 .
C8 C9 1.3900 .
C8 C7 1.440(7) .
N5 C12 1.3900 .
C12 C11 1.3900 .
C12 H12 0.9300 .
C11 C10 1.3900 .
C11 H11 0.9300 .
C10 C9 1.3900 .
C10 H10 0.9300 .
C9 H9 0.9300 .
C2 N1 1.325(12) .
C2 C3 1.402(11) .
C2 H2 0.9300 .
C5 C4 1.366(11) .
C5 H5 0.9300 .
C4 C3 1.371(11) .
C3 H3 0.9300 .
C13 C14 1.371(11) .
C14 H14A 0.8047 .
C14 H14B 0.9597 .
C14 H14C 0.9601 .
C15 O17 1.264(8) .
C15 C16 1.476(11) .
C15 Dy1 2.909(8) 7_566
C16 H16A 0.9600 .
C16 H16B 0.9600 .
C16 H16C 0.9600 .
O17 Dy1 2.450(5) 7_566
O9 H9A 0.8491 .
O9 H9B 0.8493 .
O10 H10A 0.6758 .
O10 H10B 0.8510 .

loop_
_geom_torsion_atom_site_label_1
_geom_torsion_atom_site_label_2
_geom_torsion_atom_site_label_3
_geom_torsion_atom_site_label_4
_geom_torsion
_geom_torsion_site_symmetry_1
_geom_torsion_site_symmetry_4
C7 N3 N2 C6 -177.6(6) . .
Dy1 N3 N2 C6 0.6(7) . .
Dy1 O1 C6 N2 0.5(8) . .
Dy1 O1 C6 C4 179.1(4) . .
N3 N2 C6 O1 -0.7(9) . .
N3 N2 C6 C4 -179.4(5) . .
C9 C8 N5 C12 0.0 . .
C7 C8 N5 C12 -177.4(5) . .
C9 C8 N5 Dy1 175.6(3) . .
C7 C8 N5 Dy1 -1.8(4) . .
C8 N5 C12 C11 0.0 . .
Dy1 N5 C12 C11 -175.5(3) . .
N5 C12 C11 C10 0.0 . .
C12 C11 C10 C9 0.0 . .
C11 C10 C9 C8 0.0 . .
N5 C8 C9 C10 0.0 . .
C7 C8 C9 C10 177.1(5) . .
N1 C1 C5 C4 -0.6(14) . .
N2 N3 C7 N4 1.2(9) . .
Dy1 N3 C7 N4 -176.9(5) . .
N2 N3 C7 C8 -178.9(5) . .
Dy1 N3 C7 C8 3.0(8) . .
N5 C8 C7 N3 -0.5(7) . .
C9 C8 C7 N3 -177.8(4) . .
N5 C8 C7 N4 179.4(5) . .
C9 C8 C7 N4 2.1(8) . .
C1 C5 C4 C3 -2.0(12) . .
C1 C5 C4 C6 177.3(7) . .
O1 C6 C4 C5 178.6(6) . .
N2 C6 C4 C5 -2.7(10) . .
O1 C6 C4 C3 -2.2(10) . .
N2 C6 C4 C3 176.5(7) . .
C5 C4 C3 C2 2.6(12) . .
C6 C4 C3 C2 -176.7(7) . .
N1 C2 C3 C4 -0.7(13) . .
Dy1 O3 C13 O2 -1.0(9) . .
Dy1 O3 C13 C14 177.5(9) . .
Dy1 O2 C13 O3 1.0(9) . .
Dy1 O2 C13 C14 -177.5(9) . .
C3 C2 N1 C1 -1.9(13) . .
C5 C1 N1 C2 2.5(13) . .
Dy1 O6 C15 O17 180.0(7) . .
Dy1 O6 C15 O17 -3.2(8) 7_566 .
Dy1 O6 C15 C16 -0.6(18) . .
Dy1 O6 C15 C16 176.3(10) 7_566 .
Dy1 O6 C15 Dy1 -176.8(12) . 7_566
O6 C15 O17 Dy1 3.4(8) . 7_566
C16 C15 O17 Dy1 -176.0(10) . 7_566
